data_7000570
loop_
_publ_author_name
'Welch, Gregory C.'
'Prieto, Roberto'
'Dureen, Meghan A.'
'Lough, Alan J.'
'Labeodan, Oijsamola A.'
'H\"oltrichter-R\"ossmann, Thorsten'
'Stephan, Douglas W.'

_publ_section_title
;
 Reactions of phosphines with electron deficient boranes
;
_journal_coden_ASTM DTARAF
_journal_issue 9
_journal_name_full 'Dalton Transactions'
_journal_page_first 1559
_journal_page_last 1570
_journal_paper_doi 10.1039/b814486a
_journal_year 2009
_chemical_formula_sum 'C28 H15 B F15 P'
_chemical_formula_weight 678.18
_space_group_IT_number 15
_symmetry_cell_setting monoclinic
_symmetry_space_group_name_Hall '-C 2yc'
_symmetry_space_group_name_H-M 'C 1 2/c 1'
_atom_sites_solution_hydrogens geom
_atom_sites_solution_primary direct
_atom_sites_solution_secondary difmap
_audit_creation_method SHELXL-97
_cell_angle_alpha 90.00
_cell_angle_beta 93.67(3)
_cell_angle_gamma 90.00
_cell_formula_units_Z 8
_cell_length_a 23.155(5)
_cell_length_b 10.399(2)
_cell_length_c 23.014(5)
_cell_measurement_reflns_used 40995
_cell_measurement_temperature 293(2)
_cell_measurement_theta_max 25.03
_cell_measurement_theta_min 2.55
_cell_volume 5530(2)
_computing_cell_refinement 'Bruker XSCANS'
_computing_data_collection 'Bruker XSCANS'
_computing_data_reduction 'Bruker SHELXTL'
_computing_molecular_graphics 'Bruker SHELXTL'
_computing_publication_material 'Bruker SHELXTL'
_computing_structure_refinement 'SHELXL-97 (Sheldrick, 1997)'
_computing_structure_solution 'SHELXS-97 (Sheldrick, 1990)'
_diffrn_ambient_temperature 293(2)
_diffrn_measured_fraction_theta_full 0.994
_diffrn_measured_fraction_theta_max 0.994
_diffrn_measurement_device_type 'Bruker P4'
_diffrn_measurement_method '\w scans'
_diffrn_radiation_monochromator graphite
_diffrn_radiation_source 'fine-focus sealed tube'
_diffrn_radiation_type MoK\a
_diffrn_radiation_wavelength 0.71073
_diffrn_reflns_av_R_equivalents 0.1158
_diffrn_reflns_av_sigmaI/netI 0.0953
_diffrn_reflns_limit_h_max 27
_diffrn_reflns_limit_h_min -27
_diffrn_reflns_limit_k_max 12
_diffrn_reflns_limit_k_min -12
_diffrn_reflns_limit_l_max 27
_diffrn_reflns_limit_l_min -26
_diffrn_reflns_number 25443
_diffrn_reflns_theta_full 25.00
_diffrn_reflns_theta_max 25.00
_diffrn_reflns_theta_min 2.58
_exptl_absorpt_coefficient_mu 0.220
_exptl_absorpt_correction_T_max 0.984
_exptl_absorpt_correction_T_min 0.889
_exptl_absorpt_correction_type multi-scan
_exptl_crystal_colour colorless
_exptl_crystal_density_diffrn 1.629
_exptl_crystal_density_method 'not measured'
_exptl_crystal_description plate
_exptl_crystal_F_000 2704
_exptl_crystal_size_max 0.4
_exptl_crystal_size_mid 0.1
_exptl_crystal_size_min 0.1
_refine_diff_density_max 0.306
_refine_diff_density_min -0.258
_refine_diff_density_rms 0.059
_refine_ls_extinction_method none
_refine_ls_goodness_of_fit_ref 1.027
_refine_ls_hydrogen_treatment constr
_refine_ls_matrix_type full
_refine_ls_number_parameters 410
_refine_ls_number_reflns 4840
_refine_ls_number_restraints 0
_refine_ls_restrained_S_all 1.027
_refine_ls_R_factor_all 0.1717
_refine_ls_R_factor_gt 0.0685
_refine_ls_shift/su_max 0.000
_refine_ls_shift/su_mean 0.000
_refine_ls_structure_factor_coef Fsqd
_refine_ls_weighting_details 'calc w=1/[\s^2^(Fo^2^)+(0.0756P)^2^+10.6626P] where P=(Fo^2^+2Fc^2^)/3'
_refine_ls_weighting_scheme calc
_refine_ls_wR_factor_gt 0.1469
_refine_ls_wR_factor_ref 0.1961
_reflns_number_gt 2289
_reflns_number_total 4840
_reflns_threshold_expression >2sigma(I)
_cod_data_source_file B814486a.txt
_cod_data_source_block PhtBu2PHC6F4BF(C6F5)2
_cod_depositor_comments
;
The following automatic conversions were performed:
'_symmetry_cell_setting' value 'Monoclinic' changed to 'monoclinic'
according to '/home/saulius/struct/CIF-dictionaries/cif_core.dic'
dictionary named 'cif_core.dic' version 2.4.1 from 2010-06-29.

Automatic conversion script
Id: cif_fix_enum 1527 2010-12-29 10:47:43Z saulius 
;
_cod_original_cell_volume 5530.4(19)
_cod_original_sg_symbol_H-M C2/c
_cod_database_code 7000570

loop_
_symmetry_equiv_pos_as_xyz
'x, y, z'
'-x, y, -z+1/2'
'x+1/2, y+1/2, z'
'-x+1/2, y+1/2, -z+1/2'
'-x, -y, -z'
'x, -y, z-1/2'
'-x+1/2, -y+1/2, -z'
'x+1/2, -y+1/2, z-1/2'

loop_
_atom_site_label
_atom_site_type_symbol
_atom_site_fract_x
_atom_site_fract_y
_atom_site_fract_z
_atom_site_U_iso_or_equiv
_atom_site_adp_type
_atom_site_occupancy
_atom_site_symmetry_multiplicity
_atom_site_calc_flag
_atom_site_refinement_flags
_atom_site_disorder_assembly
_atom_site_disorder_group
P1 P 0.10651(6) 0.23735(13) 0.07135(7) 0.0582(4) Uani 1 1 d . . .
B1 B -0.1251(2) -0.0501(6) 0.1228(3) 0.0550(16) Uani 1 1 d . . .
F1 F -0.14193(12) -0.1096(3) 0.06795(13) 0.0712(9) Uani 1 1 d . . .
F2 F -0.16702(15) 0.1576(4) 0.05147(16) 0.0970(12) Uani 1 1 d . . .
F3 F -0.25887(17) 0.3080(4) 0.06584(19) 0.1149(14) Uani 1 1 d . . .
F4 F -0.32287(14) 0.2770(3) 0.15992(16) 0.0911(11) Uani 1 1 d . . .
F5 F -0.29236(14) 0.0943(3) 0.24009(16) 0.0898(11) Uani 1 1 d . . .
F6 F -0.20285(13) -0.0569(3) 0.22702(14) 0.0783(9) Uani 1 1 d . . .
F7 F -0.14531(17) -0.3370(3) 0.1156(2) 0.1055(13) Uani 1 1 d . . .
F8 F -0.1045(2) -0.5089(4) 0.1933(2) 0.150(2) Uani 1 1 d . . .
F9 F -0.0509(2) -0.4320(5) 0.2959(2) 0.151(2) Uani 1 1 d . . .
F10 F -0.04155(16) -0.1767(4) 0.31998(19) 0.1091(13) Uani 1 1 d . . .
F11 F -0.07579(13) -0.0035(3) 0.24000(13) 0.0772(9) Uani 1 1 d . . .
F12 F -0.08733(12) 0.2177(3) 0.16730(14) 0.0705(9) Uani 1 1 d . . .
F13 F 0.01138(13) 0.3307(3) 0.14793(14) 0.0737(9) Uani 1 1 d . . .
F14 F 0.06873(11) -0.0295(2) 0.04179(13) 0.0597(8) Uani 1 1 d . . .
F15 F -0.02841(11) -0.1464(3) 0.06191(12) 0.0588(8) Uani 1 1 d . . .
C1 C -0.1793(2) 0.0434(5) 0.1384(2) 0.0566(14) Uani 1 1 d . . .
C2 C -0.1974(2) 0.1379(6) 0.0992(3) 0.0708(16) Uani 1 1 d . . .
C3 C -0.2444(3) 0.2179(6) 0.1059(3) 0.0789(18) Uani 1 1 d . . .
C4 C -0.2767(3) 0.2027(6) 0.1531(3) 0.0685(16) Uani 1 1 d . . .
C5 C -0.2602(2) 0.1101(6) 0.1934(3) 0.0659(15) Uani 1 1 d . . .
C6 C -0.2131(2) 0.0326(5) 0.1853(2) 0.0579(14) Uani 1 1 d . . .
C7 C -0.1096(2) -0.1605(5) 0.1721(3) 0.0564(14) Uani 1 1 d . . .
C8 C -0.1165(3) -0.2916(6) 0.1653(3) 0.0767(18) Uani 1 1 d . . .
C9 C -0.0966(3) -0.3839(6) 0.2061(5) 0.093(2) Uani 1 1 d . . .
C10 C -0.0706(3) -0.3429(9) 0.2571(5) 0.099(2) Uani 1 1 d . . .
C11 C -0.0647(3) -0.2173(8) 0.2679(3) 0.0777(18) Uani 1 1 d . . .
C12 C -0.0833(2) -0.1280(6) 0.2260(3) 0.0625(15) Uani 1 1 d . . .
C13 C -0.0646(2) 0.0306(5) 0.1139(2) 0.0494(13) Uani 1 1 d . . .
C14 C -0.0501(2) 0.1523(5) 0.1353(2) 0.0562(14) Uani 1 1 d . . .
C15 C 0.0011(2) 0.2123(5) 0.1256(2) 0.0549(14) Uani 1 1 d . . .
C16 C 0.0421(2) 0.1574(4) 0.0930(2) 0.0498(13) Uani 1 1 d . . .
C17 C 0.0296(2) 0.0334(5) 0.0727(2) 0.0504(13) Uani 1 1 d . . .
C18 C -0.0214(2) -0.0251(4) 0.0833(2) 0.0493(13) Uani 1 1 d . . .
C19 C 0.0929(2) 0.3999(5) 0.0479(2) 0.0579(14) Uani 1 1 d . . .
C20 C 0.0919(3) 0.5048(5) 0.0845(3) 0.0729(17) Uani 1 1 d . . .
H20A H 0.0976 0.4932 0.1245 0.088 Uiso 1 1 calc R . .
C21 C 0.0828(3) 0.6252(6) 0.0625(3) 0.0787(18) Uani 1 1 d . . .
H21A H 0.0815 0.6950 0.0876 0.094 Uiso 1 1 calc R . .
C22 C 0.0754(3) 0.6441(6) 0.0037(3) 0.0818(19) Uani 1 1 d . . .
H22A H 0.0700 0.7266 -0.0112 0.098 Uiso 1 1 calc R . .
C23 C 0.0761(4) 0.5395(7) -0.0334(3) 0.108(3) Uani 1 1 d . . .
H23A H 0.0708 0.5517 -0.0734 0.129 Uiso 1 1 calc R . .
C24 C 0.0847(3) 0.4173(5) -0.0112(3) 0.085(2) Uani 1 1 d . . .
H24A H 0.0849 0.3470 -0.0362 0.102 Uiso 1 1 calc R . .
C25 C 0.1669(2) 0.2158(5) 0.1251(3) 0.0739(17) Uani 1 1 d . . .
C26 C 0.1539(3) 0.2684(6) 0.1838(3) 0.099(2) Uani 1 1 d . . .
H26A H 0.1866 0.2551 0.2109 0.148 Uiso 1 1 calc R . .
H26B H 0.1208 0.2249 0.1975 0.148 Uiso 1 1 calc R . .
H26C H 0.1459 0.3588 0.1805 0.148 Uiso 1 1 calc R . .
C27 C 0.1769(3) 0.0699(6) 0.1303(3) 0.097(2) Uani 1 1 d . . .
H27A H 0.2085 0.0533 0.1583 0.145 Uiso 1 1 calc R . .
H27B H 0.1858 0.0359 0.0932 0.145 Uiso 1 1 calc R . .
H27C H 0.1425 0.0293 0.1428 0.145 Uiso 1 1 calc R . .
C28 C 0.2193(3) 0.2830(7) 0.1003(4) 0.118(3) Uani 1 1 d . . .
H28A H 0.2525 0.2741 0.1272 0.177 Uiso 1 1 calc R . .
H28B H 0.2108 0.3726 0.0944 0.177 Uiso 1 1 calc R . .
H28C H 0.2272 0.2442 0.0638 0.177 Uiso 1 1 calc R . .
H1 H 0.1281(14) 0.172(3) 0.0254(14) 0.026(9) Uiso 1 1 d . . .

loop_
_atom_site_aniso_label
_atom_site_aniso_U_11
_atom_site_aniso_U_22
_atom_site_aniso_U_33
_atom_site_aniso_U_23
_atom_site_aniso_U_13
_atom_site_aniso_U_12
P1 0.0539(9) 0.0463(8) 0.0761(10) -0.0063(7) 0.0168(7) -0.0056(6)
B1 0.048(4) 0.056(4) 0.062(4) -0.014(3) 0.012(3) -0.006(3)
F1 0.0560(18) 0.086(2) 0.072(2) -0.0252(18) 0.0092(15) -0.0092(16)
F2 0.084(2) 0.115(3) 0.096(3) 0.031(2) 0.034(2) 0.026(2)
F3 0.104(3) 0.115(3) 0.128(3) 0.037(3) 0.024(2) 0.044(2)
F4 0.065(2) 0.081(2) 0.129(3) -0.013(2) 0.017(2) 0.0211(18)
F5 0.067(2) 0.106(3) 0.100(3) -0.004(2) 0.032(2) 0.0180(19)
F6 0.067(2) 0.088(2) 0.082(2) 0.011(2) 0.0231(17) 0.0132(18)
F7 0.105(3) 0.069(2) 0.148(4) -0.038(2) 0.050(3) -0.027(2)
F8 0.183(5) 0.050(3) 0.229(6) 0.011(3) 0.119(4) 0.003(2)
F9 0.149(4) 0.132(4) 0.182(5) 0.096(4) 0.086(3) 0.055(3)
F10 0.084(3) 0.162(4) 0.082(3) 0.039(3) 0.015(2) 0.000(2)
F11 0.081(2) 0.077(2) 0.074(2) -0.0028(17) 0.0068(18) -0.0193(18)
F12 0.0648(19) 0.0575(18) 0.093(2) -0.0195(16) 0.0306(17) -0.0021(15)
F13 0.078(2) 0.0504(18) 0.096(2) -0.0192(17) 0.0311(17) -0.0092(15)
F14 0.0530(17) 0.0469(17) 0.082(2) -0.0094(15) 0.0234(16) -0.0041(13)
F15 0.0562(18) 0.0484(18) 0.073(2) -0.0123(14) 0.0158(15) -0.0042(13)
C1 0.050(3) 0.059(3) 0.061(4) -0.006(3) 0.011(3) -0.001(3)
C2 0.058(4) 0.082(4) 0.075(4) 0.005(4) 0.019(3) -0.001(3)
C3 0.066(4) 0.068(4) 0.102(5) 0.019(4) -0.003(4) 0.021(3)
C4 0.052(4) 0.072(4) 0.083(5) -0.014(4) 0.017(3) 0.004(3)
C5 0.058(4) 0.072(4) 0.070(4) -0.007(3) 0.021(3) -0.005(3)
C6 0.043(3) 0.061(3) 0.071(4) -0.003(3) 0.014(3) 0.006(3)
C7 0.043(3) 0.051(4) 0.077(4) -0.004(3) 0.022(3) -0.002(3)
C8 0.062(4) 0.062(4) 0.110(6) -0.016(4) 0.035(4) -0.008(3)
C9 0.096(6) 0.041(4) 0.151(8) 0.003(5) 0.072(5) 0.003(4)
C10 0.081(5) 0.080(6) 0.141(8) 0.033(6) 0.059(5) 0.013(4)
C11 0.058(4) 0.096(6) 0.082(5) 0.015(5) 0.027(4) -0.008(4)
C12 0.046(3) 0.059(4) 0.084(5) 0.012(4) 0.020(3) -0.003(3)
C13 0.046(3) 0.045(3) 0.057(3) -0.003(3) 0.004(3) -0.003(2)
C14 0.055(3) 0.052(3) 0.064(4) -0.006(3) 0.020(3) 0.003(3)
C15 0.061(4) 0.042(3) 0.064(4) -0.010(3) 0.019(3) -0.004(3)
C16 0.049(3) 0.041(3) 0.059(3) -0.001(3) 0.006(3) -0.004(2)
C17 0.048(3) 0.050(3) 0.053(3) -0.003(3) 0.009(3) 0.000(3)
C18 0.052(3) 0.038(3) 0.058(3) -0.007(2) 0.007(3) -0.001(2)
C19 0.060(3) 0.053(3) 0.062(4) 0.002(3) 0.015(3) -0.008(3)
C20 0.095(5) 0.054(4) 0.070(4) -0.002(3) 0.010(3) -0.002(3)
C21 0.102(5) 0.051(4) 0.083(5) -0.004(3) 0.012(4) 0.003(3)
C22 0.111(5) 0.057(4) 0.079(5) 0.001(4) 0.020(4) -0.005(3)
C23 0.183(8) 0.069(5) 0.072(5) 0.004(4) 0.015(5) -0.007(5)
C24 0.136(6) 0.042(4) 0.080(5) -0.003(3) 0.018(4) -0.005(3)
C25 0.059(4) 0.056(4) 0.105(5) -0.006(3) -0.005(3) -0.010(3)
C26 0.117(6) 0.075(5) 0.099(5) -0.005(4) -0.030(5) 0.003(4)
C27 0.082(5) 0.060(4) 0.144(6) -0.011(4) -0.022(4) 0.009(3)
C28 0.065(4) 0.097(5) 0.192(8) -0.005(5) 0.011(5) -0.022(4)

loop_
_atom_type_symbol
_atom_type_description
_atom_type_scat_dispersion_real
_atom_type_scat_dispersion_imag
_atom_type_scat_source
C C 0.0033 0.0016 'International Tables Vol C Tables 4.2.6.8 and 6.1.1.4'
H H 0.0000 0.0000 'International Tables Vol C Tables 4.2.6.8 and 6.1.1.4'
B B 0.0013 0.0007 'International Tables Vol C Tables 4.2.6.8 and 6.1.1.4'
F F 0.0171 0.0103 'International Tables Vol C Tables 4.2.6.8 and 6.1.1.4'
P P 0.1023 0.0942 'International Tables Vol C Tables 4.2.6.8 and 6.1.1.4'

loop_
_geom_angle_atom_site_label_1
_geom_angle_atom_site_label_2
_geom_angle_atom_site_label_3
_geom_angle
_geom_angle_site_symmetry_1
_geom_angle_site_symmetry_3
_geom_angle_publ_flag
C19 P1 C16 112.6(2) . . ?
C19 P1 C25 115.6(3) . . ?
C16 P1 C25 111.6(3) . . ?
C19 P1 H1 107.3(14) . . ?
C16 P1 H1 109.4(14) . . ?
C25 P1 H1 99.3(14) . . ?
F1 B1 C7 110.0(4) . . ?
F1 B1 C1 106.2(4) . . ?
C7 B1 C1 113.5(4) . . ?
F1 B1 C13 107.1(4) . . ?
C7 B1 C13 106.9(4) . . ?
C1 B1 C13 112.9(4) . . ?
C6 C1 C2 113.9(5) . . ?
C6 C1 B1 127.0(5) . . ?
C2 C1 B1 118.9(5) . . ?
F2 C2 C1 118.9(5) . . ?
F2 C2 C3 116.8(6) . . ?
C1 C2 C3 124.3(6) . . ?
F3 C3 C4 120.1(6) . . ?
F3 C3 C2 120.4(6) . . ?
C4 C3 C2 119.5(6) . . ?
F4 C4 C3 120.6(6) . . ?
F4 C4 C5 121.2(6) . . ?
C3 C4 C5 118.3(5) . . ?
F5 C5 C4 118.4(5) . . ?
F5 C5 C6 121.0(6) . . ?
C4 C5 C6 120.5(5) . . ?
F6 C6 C5 114.4(5) . . ?
F6 C6 C1 122.1(5) . . ?
C5 C6 C1 123.5(6) . . ?
C8 C7 C12 112.5(6) . . ?
C8 C7 B1 126.5(6) . . ?
C12 C7 B1 120.8(5) . . ?
F7 C8 C7 118.8(6) . . ?
F7 C8 C9 116.4(7) . . ?
C7 C8 C9 124.8(7) . . ?
F8 C9 C10 122.8(9) . . ?
F8 C9 C8 118.8(9) . . ?
C10 C9 C8 118.4(7) . . ?
C11 C10 F9 121.5(10) . . ?
C11 C10 C9 120.3(8) . . ?
F9 C10 C9 118.2(9) . . ?
C10 C11 F10 120.1(8) . . ?
C10 C11 C12 120.1(8) . . ?
F10 C11 C12 119.7(7) . . ?
F11 C12 C11 116.7(6) . . ?
F11 C12 C7 119.5(5) . . ?
C11 C12 C7 123.8(6) . . ?
C18 C13 C14 113.3(4) . . ?
C18 C13 B1 119.6(4) . . ?
C14 C13 B1 127.1(4) . . ?
F12 C14 C15 116.6(4) . . ?
F12 C14 C13 120.2(4) . . ?
C15 C14 C13 123.2(5) . . ?
F13 C15 C14 119.1(4) . . ?
F13 C15 C16 118.5(4) . . ?
C14 C15 C16 122.4(5) . . ?
C15 C16 C17 115.6(4) . . ?
C15 C16 P1 124.9(4) . . ?
C17 C16 P1 119.4(4) . . ?
F14 C17 C18 119.6(4) . . ?
F14 C17 C16 119.4(4) . . ?
C18 C17 C16 121.0(4) . . ?
F15 C18 C17 115.6(4) . . ?
F15 C18 C13 119.9(4) . . ?
C17 C18 C13 124.4(5) . . ?
C24 C19 C20 119.6(5) . . ?
C24 C19 P1 115.6(4) . . ?
C20 C19 P1 124.7(5) . . ?
C21 C20 C19 120.5(6) . . ?
C21 C20 H20A 119.8 . . ?
C19 C20 H20A 119.8 . . ?
C20 C21 C22 120.5(6) . . ?
C20 C21 H21A 119.7 . . ?
C22 C21 H21A 119.7 . . ?
C21 C22 C23 119.4(6) . . ?
C21 C22 H22A 120.3 . . ?
C23 C22 H22A 120.3 . . ?
C24 C23 C22 120.3(6) . . ?
C24 C23 H23A 119.9 . . ?
C22 C23 H23A 119.9 . . ?
C19 C24 C23 119.7(6) . . ?
C19 C24 H24A 120.2 . . ?
C23 C24 H24A 120.2 . . ?
C26 C25 C27 109.0(6) . . ?
C26 C25 C28 112.1(5) . . ?
C27 C25 C28 111.0(5) . . ?
C26 C25 P1 112.1(4) . . ?
C27 C25 P1 106.2(4) . . ?
C28 C25 P1 106.3(5) . . ?
C25 C26 H26A 109.5 . . ?
C25 C26 H26B 109.5 . . ?
H26A C26 H26B 109.5 . . ?
C25 C26 H26C 109.5 . . ?
H26A C26 H26C 109.5 . . ?
H26B C26 H26C 109.5 . . ?
C25 C27 H27A 109.5 . . ?
C25 C27 H27B 109.5 . . ?
H27A C27 H27B 109.5 . . ?
C25 C27 H27C 109.5 . . ?
H27A C27 H27C 109.5 . . ?
H27B C27 H27C 109.5 . . ?
C25 C28 H28A 109.5 . . ?
C25 C28 H28B 109.5 . . ?
H28A C28 H28B 109.5 . . ?
C25 C28 H28C 109.5 . . ?
H28A C28 H28C 109.5 . . ?
H28B C28 H28C 109.5 . . ?

loop_
_geom_bond_atom_site_label_1
_geom_bond_atom_site_label_2
_geom_bond_distance
_geom_bond_site_symmetry_2
_geom_bond_publ_flag
P1 C19 1.796(5) . ?
P1 C16 1.805(5) . ?
P1 C25 1.821(6) . ?
P1 H1 1.38(3) . ?
B1 F1 1.436(6) . ?
B1 C7 1.638(8) . ?
B1 C1 1.645(8) . ?
B1 C13 1.657(7) . ?
F2 C2 1.358(6) . ?
F3 C3 1.342(7) . ?
F4 C4 1.336(6) . ?
F5 C5 1.357(6) . ?
F6 C6 1.347(6) . ?
F7 C8 1.371(7) . ?
F8 C9 1.343(7) . ?
F9 C10 1.347(8) . ?
F10 C11 1.350(7) . ?
F11 C12 1.343(6) . ?
F12 C14 1.352(5) . ?
F13 C15 1.349(5) . ?
F14 C17 1.355(5) . ?
F15 C18 1.359(5) . ?
C1 C6 1.378(7) . ?
C1 C2 1.381(8) . ?
C2 C3 1.385(8) . ?
C3 C4 1.368(8) . ?
C4 C5 1.373(8) . ?
C5 C6 1.378(7) . ?
C7 C8 1.380(8) . ?
C7 C12 1.388(8) . ?
C8 C9 1.400(10) . ?
C9 C10 1.353(10) . ?
C10 C11 1.335(10) . ?
C11 C12 1.387(8) . ?
C13 C18 1.386(6) . ?
C13 C14 1.392(7) . ?
C14 C15 1.371(7) . ?
C15 C16 1.372(6) . ?
C16 C17 1.396(6) . ?
C17 C18 1.365(6) . ?
C19 C24 1.373(8) . ?
C19 C20 1.380(7) . ?
C20 C21 1.362(8) . ?
C20 H20A 0.9300 . ?
C21 C22 1.367(8) . ?
C21 H21A 0.9300 . ?
C22 C23 1.383(8) . ?
C22 H22A 0.9300 . ?
C23 C24 1.379(8) . ?
C23 H23A 0.9300 . ?
C24 H24A 0.9300 . ?
C25 C26 1.506(8) . ?
C25 C27 1.539(8) . ?
C25 C28 1.541(9) . ?
C26 H26A 0.9600 . ?
C26 H26B 0.9600 . ?
C26 H26C 0.9600 . ?
C27 H27A 0.9600 . ?
C27 H27B 0.9600 . ?
C27 H27C 0.9600 . ?
C28 H28A 0.9600 . ?
C28 H28B 0.9600 . ?
C28 H28C 0.9600 . ?

loop_
_geom_torsion_atom_site_label_1
_geom_torsion_atom_site_label_2
_geom_torsion_atom_site_label_3
_geom_torsion_atom_site_label_4
_geom_torsion
_geom_torsion_site_symmetry_1
_geom_torsion_site_symmetry_2
_geom_torsion_site_symmetry_3
_geom_torsion_site_symmetry_4
_geom_torsion_publ_flag
F1 B1 C1 C6 117.1(6) . . . . ?
C7 B1 C1 C6 -3.9(7) . . . . ?
C13 B1 C1 C6 -125.9(6) . . . . ?
F1 B1 C1 C2 -57.2(6) . . . . ?
C7 B1 C1 C2 -178.1(5) . . . . ?
C13 B1 C1 C2 59.9(6) . . . . ?
C6 C1 C2 F2 179.6(5) . . . . ?
B1 C1 C2 F2 -5.5(8) . . . . ?
C6 C1 C2 C3 1.4(9) . . . . ?
B1 C1 C2 C3 176.4(5) . . . . ?
F2 C2 C3 F3 1.4(9) . . . . ?
C1 C2 C3 F3 179.5(5) . . . . ?
F2 C2 C3 C4 180.0(5) . . . . ?
C1 C2 C3 C4 -1.8(10) . . . . ?
F3 C3 C4 F4 0.0(9) . . . . ?
C2 C3 C4 F4 -178.6(5) . . . . ?
F3 C3 C4 C5 -179.5(5) . . . . ?
C2 C3 C4 C5 1.9(9) . . . . ?
F4 C4 C5 F5 0.9(8) . . . . ?
C3 C4 C5 F5 -179.6(5) . . . . ?
F4 C4 C5 C6 178.8(5) . . . . ?
C3 C4 C5 C6 -1.7(9) . . . . ?
F5 C5 C6 F6 0.0(8) . . . . ?
C4 C5 C6 F6 -177.9(5) . . . . ?
F5 C5 C6 C1 179.3(5) . . . . ?
C4 C5 C6 C1 1.4(9) . . . . ?
C2 C1 C6 F6 178.0(5) . . . . ?
B1 C1 C6 F6 3.6(8) . . . . ?
C2 C1 C6 C5 -1.2(8) . . . . ?
B1 C1 C6 C5 -175.7(5) . . . . ?
F1 B1 C7 C8 -5.9(7) . . . . ?
C1 B1 C7 C8 112.9(6) . . . . ?
C13 B1 C7 C8 -121.9(5) . . . . ?
F1 B1 C7 C12 169.6(4) . . . . ?
C1 B1 C7 C12 -71.6(6) . . . . ?
C13 B1 C7 C12 53.6(6) . . . . ?
C12 C7 C8 F7 175.7(4) . . . . ?
B1 C7 C8 F7 -8.5(8) . . . . ?
C12 C7 C8 C9 -3.6(8) . . . . ?
B1 C7 C8 C9 172.2(5) . . . . ?
F7 C8 C9 F8 2.8(8) . . . . ?
C7 C8 C9 F8 -177.9(5) . . . . ?
F7 C8 C9 C10 -176.6(6) . . . . ?
C7 C8 C9 C10 2.7(9) . . . . ?
F8 C9 C10 C11 -178.9(5) . . . . ?
C8 C9 C10 C11 0.5(10) . . . . ?
F8 C9 C10 F9 1.5(10) . . . . ?
C8 C9 C10 F9 -179.1(5) . . . . ?
F9 C10 C11 F10 -3.9(9) . . . . ?
C9 C10 C11 F10 176.5(6) . . . . ?
F9 C10 C11 C12 177.3(5) . . . . ?
C9 C10 C11 C12 -2.3(10) . . . . ?
C10 C11 C12 F11 -179.8(5) . . . . ?
F10 C11 C12 F11 1.4(7) . . . . ?
C10 C11 C12 C7 1.2(9) . . . . ?
F10 C11 C12 C7 -177.6(5) . . . . ?
C8 C7 C12 F11 -177.3(4) . . . . ?
B1 C7 C12 F11 6.6(7) . . . . ?
C8 C7 C12 C11 1.6(7) . . . . ?
B1 C7 C12 C11 -174.4(5) . . . . ?
F1 B1 C13 C18 -43.1(6) . . . . ?
C7 B1 C13 C18 74.8(6) . . . . ?
C1 B1 C13 C18 -159.6(5) . . . . ?
F1 B1 C13 C14 138.5(5) . . . . ?
C7 B1 C13 C14 -103.6(6) . . . . ?
C1 B1 C13 C14 22.0(7) . . . . ?
C18 C13 C14 F12 -178.4(4) . . . . ?
B1 C13 C14 F12 0.1(8) . . . . ?
C18 C13 C14 C15 1.7(7) . . . . ?
B1 C13 C14 C15 -179.8(5) . . . . ?
F12 C14 C15 F13 -0.1(7) . . . . ?
C13 C14 C15 F13 179.8(5) . . . . ?
F12 C14 C15 C16 -178.9(5) . . . . ?
C13 C14 C15 C16 1.0(8) . . . . ?
F13 C15 C16 C17 178.2(4) . . . . ?
C14 C15 C16 C17 -3.0(7) . . . . ?
F13 C15 C16 P1 -6.3(7) . . . . ?
C14 C15 C16 P1 172.4(4) . . . . ?
C19 P1 C16 C15 -42.1(5) . . . . ?
C25 P1 C16 C15 89.8(5) . . . . ?
C19 P1 C16 C17 133.2(4) . . . . ?
C25 P1 C16 C17 -94.8(5) . . . . ?
C15 C16 C17 F14 -177.8(4) . . . . ?
P1 C16 C17 F14 6.5(6) . . . . ?
C15 C16 C17 C18 2.4(7) . . . . ?
P1 C16 C17 C18 -173.4(4) . . . . ?
F14 C17 C18 F15 1.0(7) . . . . ?
C16 C17 C18 F15 -179.2(4) . . . . ?
F14 C17 C18 C13 -179.5(5) . . . . ?
C16 C17 C18 C13 0.4(8) . . . . ?
C14 C13 C18 F15 177.2(4) . . . . ?
B1 C13 C18 F15 -1.5(7) . . . . ?
C14 C13 C18 C17 -2.4(7) . . . . ?
B1 C13 C18 C17 179.0(5) . . . . ?
C16 P1 C19 C24 -97.2(5) . . . . ?
C25 P1 C19 C24 132.9(5) . . . . ?
C16 P1 C19 C20 84.8(5) . . . . ?
C25 P1 C19 C20 -45.1(6) . . . . ?
C24 C19 C20 C21 0.2(9) . . . . ?
P1 C19 C20 C21 178.2(5) . . . . ?
C19 C20 C21 C22 -1.2(10) . . . . ?
C20 C21 C22 C23 1.4(10) . . . . ?
C21 C22 C23 C24 -0.6(11) . . . . ?
C20 C19 C24 C23 0.5(10) . . . . ?
P1 C19 C24 C23 -177.6(6) . . . . ?
C22 C23 C24 C19 -0.4(11) . . . . ?
C19 P1 C25 C26 70.7(5) . . . . ?
C16 P1 C25 C26 -59.7(5) . . . . ?
C19 P1 C25 C27 -170.3(4) . . . . ?
C16 P1 C25 C27 59.3(5) . . . . ?
C19 P1 C25 C28 -52.1(5) . . . . ?
C16 P1 C25 C28 177.5(4) . . . . ?
